data_4110773
loop_
_publ_author_name
'Matthias Driess'
'Shenglai Yao'
'Markus Brym'
'Christoph van W\"ullen'
'Dieter Lentz'

_publ_contact_author_address
;Technische Universitaet Berlin
Institute of Chemistry: Metalorganics and Inorganic Materials
Sekretariat C2 
Strasse des 17. Juni 135
10623 Berlin
Germany
;
_publ_contact_author_email matthias.driess@tu-berlin.de
_publ_contact_author_fax +49(0)30-314-29732
_publ_contact_author_name 'Matthias Driess'
_publ_contact_author_phone +49(0)30-314-29731
_publ_section_title
;
 A New Type of N-Heterocyclic Silylene with Ambivalent Reactivity
;
_journal_name_full 'Journal of the American Chemical Society'
_journal_page_first 9628
_journal_page_last 9629
_journal_paper_doi 10.1021/ja062928i
_journal_volume 128
_journal_year 2006
_chemical_formula_sum 'C38 H59 F3 N2 O3 S Si2'
_chemical_formula_weight 737.11
_chemical_name_systematic
; 
 ? 
;
_space_group_IT_number 61
_symmetry_cell_setting orthorhombic
_symmetry_space_group_name_Hall '-P 2ac 2ab'
_symmetry_space_group_name_H-M 'P b c a'
_atom_sites_solution_hydrogens geom
_atom_sites_solution_primary direct
_atom_sites_solution_secondary difmap
_audit_creation_method
;
CrysAlis RED, Oxford Diffraction Ltd.,
Version 1.171.29.10 (release 13-04-2006 CrysAlis171 .NET)
(compiled Apr 13 2006,12:24:59)
;
_cell_angle_alpha 90.00
_cell_angle_beta 90.00
_cell_angle_gamma 90.00
_cell_formula_units_Z 8
_cell_length_a 18.183(3)
_cell_length_b 20.6485(17)
_cell_length_c 21.680(3)
_cell_measurement_temperature 150(2)
_cell_volume 8139.8(19)
_computing_cell_refinement
;
CrysAlis RED, Oxford Diffraction Ltd.,
Version 1.171.29.10 (release 13-04-2006 CrysAlis171 .NET)
(compiled Apr 13 2006,12:24:59)
;
_computing_data_collection
;
CrysAlis CCD, Oxford Diffraction Ltd.,
Version 1.171.29.10 (release 13-04-2006 CrysAlis171 .NET)
(compiled Apr 13 2006,12:24:59)
;
_computing_data_reduction
;
CrysAlis RED, Oxford Diffraction Ltd.,
Version 1.171.29.10 (release 13-04-2006 CrysAlis171 .NET)
(compiled Apr 13 2006,12:24:59)
;
_computing_publication_material 'SHELXL-97 (Sheldrick, 1997)'
_computing_structure_refinement 'SHELXL-97 (Sheldrick, 1997)'
_computing_structure_solution 'SHELXS-97 (Sheldrick, 1990)'
_diffrn_ambient_temperature 150(2)
_diffrn_measured_fraction_theta_full 0.994
_diffrn_measured_fraction_theta_max 0.994
_diffrn_measurement_device_type 'Oxford Diffraction Xcalibur S Sapphire'
_diffrn_measurement_method \w
_diffrn_radiation_monochromator graphite
_diffrn_radiation_source 'Enhance (Mo) X-ray Source'
_diffrn_radiation_type MoK\a
_diffrn_radiation_wavelength 0.71073
_diffrn_reflns_av_R_equivalents 0.0517
_diffrn_reflns_av_sigmaI/netI 0.0633
_diffrn_reflns_limit_h_max 21
_diffrn_reflns_limit_h_min -21
_diffrn_reflns_limit_k_max 24
_diffrn_reflns_limit_k_min -15
_diffrn_reflns_limit_l_max 25
_diffrn_reflns_limit_l_min -25
_diffrn_reflns_number 26051
_diffrn_reflns_theta_full 25.00
_diffrn_reflns_theta_max 25.00
_diffrn_reflns_theta_min 2.92
_exptl_absorpt_coefficient_mu 0.188
_exptl_absorpt_correction_type none
_exptl_crystal_colour colourless
_exptl_crystal_density_diffrn 1.203
_exptl_crystal_description rod
_exptl_crystal_F_000 3168
_exptl_crystal_size_max 0.30
_exptl_crystal_size_mid 0.30
_exptl_crystal_size_min 0.30
_refine_diff_density_max 0.426
_refine_diff_density_min -0.296
_refine_diff_density_rms 0.051
_refine_ls_extinction_method none
_refine_ls_goodness_of_fit_ref 1.098
_refine_ls_hydrogen_treatment constr
_refine_ls_matrix_type full
_refine_ls_number_parameters 454
_refine_ls_number_reflns 7132
_refine_ls_number_restraints 0
_refine_ls_restrained_S_all 1.098
_refine_ls_R_factor_all 0.1042
_refine_ls_R_factor_gt 0.0651
_refine_ls_shift/su_max 0.000
_refine_ls_shift/su_mean 0.000
_refine_ls_structure_factor_coef Fsqd
_refine_ls_weighting_details 'calc w=1/[\s^2^(Fo^2^)+(0.0365P)^2^+7.2315P] where P=(Fo^2^+2Fc^2^)/3'
_refine_ls_weighting_scheme calc
_refine_ls_wR_factor_gt 0.1069
_refine_ls_wR_factor_ref 0.1171
_reflns_number_gt 5082
_reflns_number_total 7132
_reflns_threshold_expression >2sigma(I)
_cod_data_source_file ja062928isi20060615_085931.cif
_cod_data_source_block d:\daten\xrayst~1\yao\yao51\yao51
_cod_original_cell_volume 8139.7(18)
_cod_database_code 4110773

loop_
_symmetry_equiv_pos_as_xyz
'x, y, z'
'-x+1/2, -y, z+1/2'
'x+1/2, -y+1/2, -z'
'-x, y+1/2, -z+1/2'
'-x, -y, -z'
'x-1/2, y, -z-1/2'
'-x-1/2, y-1/2, z'
'x, -y-1/2, z-1/2'

loop_
_atom_site_label
_atom_site_type_symbol
_atom_site_fract_x
_atom_site_fract_y
_atom_site_fract_z
_atom_site_U_iso_or_equiv
_atom_site_adp_type
_atom_site_occupancy
_atom_site_symmetry_multiplicity
_atom_site_calc_flag
_atom_site_refinement_flags
S1 S 0.03582(4) 0.15595(4) 0.47926(3) 0.02374(19) Uani 1 1 d .
Si1 Si 0.08964(4) 0.23827(4) 0.36790(3) 0.01691(19) Uani 1 1 d .
F1 F 0.07906(13) 0.03872(9) 0.45230(10) 0.0533(6) Uani 1 1 d .
O1 O 0.07159(11) 0.17217(9) 0.41748(8) 0.0199(5) Uani 1 1 d .
N1 N 0.00771(13) 0.25600(11) 0.33231(10) 0.0172(5) Uani 1 1 d .
C1 C -0.11630(17) 0.29840(15) 0.34420(15) 0.0291(8) Uani 1 1 d .
H1A H -0.1302 0.2791 0.3062 0.035 Uiso 1 1 calc R
H1B H -0.1512 0.3225 0.3674 0.035 Uiso 1 1 calc R
Si2 Si 0.18540(5) 0.19549(4) 0.30569(4) 0.0272(2) Uani 1 1 d .
F2 F 0.06246(13) 0.05737(10) 0.54851(10) 0.0575(7) Uani 1 1 d .
O2 O 0.05456(13) 0.20076(10) 0.52594(9) 0.0348(6) Uani 1 1 d .
N2 N 0.10658(12) 0.30227(11) 0.41681(10) 0.0189(5) Uani 1 1 d .
C2 C -0.04625(16) 0.29158(13) 0.36547(13) 0.0188(6) Uani 1 1 d .
F3 F 0.15820(12) 0.09407(10) 0.50265(11) 0.0551(6) Uani 1 1 d .
O3 O -0.03789(12) 0.13586(11) 0.47194(10) 0.0358(6) Uani 1 1 d .
C3 C -0.02471(17) 0.32052(13) 0.42312(13) 0.0211(7) Uani 1 1 d .
H3 H -0.0638 0.3366 0.4478 0.025 Uiso 1 1 calc R
C4 C 0.04355(17) 0.32799(13) 0.44708(13) 0.0202(7) Uani 1 1 d .
C5 C 0.05496(19) 0.36065(16) 0.50714(14) 0.0333(8) Uani 1 1 d .
H5A H 0.0112 0.3862 0.5175 0.050 Uiso 1 1 calc R
H5B H 0.0978 0.3893 0.5044 0.050 Uiso 1 1 calc R
H5C H 0.0634 0.3281 0.5392 0.050 Uiso 1 1 calc R
C6 C -0.01412(16) 0.22945(14) 0.27252(13) 0.0190(7) Uani 1 1 d .
C7 C -0.04557(16) 0.16751(14) 0.26950(13) 0.0213(7) Uani 1 1 d .
C8 C -0.06221(17) 0.14216(15) 0.21178(14) 0.0281(8) Uani 1 1 d .
H8 H -0.0823 0.0998 0.2090 0.034 Uiso 1 1 calc R
C9 C -0.05037(18) 0.17694(16) 0.15866(15) 0.0322(8) Uani 1 1 d .
H9 H -0.0607 0.1583 0.1195 0.039 Uiso 1 1 calc R
C10 C -0.02331(18) 0.23932(16) 0.16268(14) 0.0305(8) Uani 1 1 d .
H10 H -0.0168 0.2639 0.1260 0.037 Uiso 1 1 calc R
C11 C -0.00539(17) 0.26697(15) 0.21930(14) 0.0253(7) Uani 1 1 d .
C12 C 0.01968(19) 0.33714(15) 0.22005(14) 0.0317(8) Uani 1 1 d .
H12 H 0.0298 0.3497 0.2638 0.038 Uiso 1 1 calc R
C13 C 0.0901(2) 0.34647(18) 0.18280(15) 0.0438(10) Uani 1 1 d .
H13A H 0.1306 0.3234 0.2029 0.066 Uiso 1 1 calc R
H13B H 0.1018 0.3927 0.1805 0.066 Uiso 1 1 calc R
H13C H 0.0831 0.3293 0.1411 0.066 Uiso 1 1 calc R
C14 C -0.0410(2) 0.38101(17) 0.19520(18) 0.0505(11) Uani 1 1 d .
H14A H -0.0493 0.3714 0.1515 0.076 Uiso 1 1 calc R
H14B H -0.0262 0.4264 0.1997 0.076 Uiso 1 1 calc R
H14C H -0.0864 0.3735 0.2184 0.076 Uiso 1 1 calc R
C15 C -0.06380(17) 0.12803(14) 0.32616(14) 0.0260(7) Uani 1 1 d .
H15 H -0.0499 0.1542 0.3632 0.031 Uiso 1 1 calc R
C16 C -0.0197(2) 0.06487(16) 0.32818(16) 0.0428(10) Uani 1 1 d .
H16A H -0.0315 0.0386 0.2918 0.064 Uiso 1 1 calc R
H16B H -0.0324 0.0407 0.3656 0.064 Uiso 1 1 calc R
H16C H 0.0330 0.0748 0.3284 0.064 Uiso 1 1 calc R
C17 C -0.1461(2) 0.11363(18) 0.33034(17) 0.0439(10) Uani 1 1 d .
H17A H -0.1738 0.1544 0.3292 0.066 Uiso 1 1 calc R
H17B H -0.1565 0.0909 0.3690 0.066 Uiso 1 1 calc R
H17C H -0.1608 0.0864 0.2954 0.066 Uiso 1 1 calc R
C18 C 0.17601(16) 0.33678(14) 0.42480(13) 0.0224(7) Uani 1 1 d .
C19 C 0.18255(18) 0.39910(14) 0.39914(14) 0.0259(7) Uani 1 1 d .
C20 C 0.24816(19) 0.43248(16) 0.40848(17) 0.0381(9) Uani 1 1 d .
H20 H 0.2535 0.4747 0.3917 0.046 Uiso 1 1 calc R
C21 C 0.3050(2) 0.40617(17) 0.44109(18) 0.0454(10) Uani 1 1 d .
H21 H 0.3494 0.4298 0.4464 0.054 Uiso 1 1 calc R
C22 C 0.29775(19) 0.34546(17) 0.46622(16) 0.0394(9) Uani 1 1 d .
H22 H 0.3375 0.3276 0.4890 0.047 Uiso 1 1 calc R
C23 C 0.23336(17) 0.30934(15) 0.45921(14) 0.0272(8) Uani 1 1 d .
C24 C 0.22934(18) 0.24417(16) 0.49073(15) 0.0336(8) Uani 1 1 d .
H24 H 0.1864 0.2201 0.4733 0.040 Uiso 1 1 calc R
C25 C 0.2987(2) 0.20353(18) 0.47954(19) 0.0510(11) Uani 1 1 d .
H25A H 0.3088 0.2014 0.4352 0.076 Uiso 1 1 calc R
H25B H 0.2912 0.1597 0.4956 0.076 Uiso 1 1 calc R
H25C H 0.3406 0.2236 0.5007 0.076 Uiso 1 1 calc R
C26 C 0.2168(2) 0.2523(2) 0.56026(16) 0.0518(11) Uani 1 1 d .
H26A H 0.2127 0.2096 0.5796 0.078 Uiso 1 1 calc R
H26B H 0.1714 0.2768 0.5672 0.078 Uiso 1 1 calc R
H26C H 0.2584 0.2758 0.5784 0.078 Uiso 1 1 calc R
C27 C 0.12236(19) 0.43176(15) 0.36236(15) 0.0326(8) Uani 1 1 d .
H27 H 0.0818 0.3997 0.3562 0.039 Uiso 1 1 calc R
C28 C 0.1496(2) 0.45273(17) 0.29920(16) 0.0425(9) Uani 1 1 d .
H28A H 0.1865 0.4870 0.3040 0.064 Uiso 1 1 calc R
H28B H 0.1082 0.4692 0.2748 0.064 Uiso 1 1 calc R
H28C H 0.1718 0.4156 0.2780 0.064 Uiso 1 1 calc R
C29 C 0.0907(2) 0.49017(17) 0.39680(17) 0.0483(10) Uani 1 1 d .
H29A H 0.0710 0.4761 0.4367 0.072 Uiso 1 1 calc R
H29B H 0.0512 0.5096 0.3722 0.072 Uiso 1 1 calc R
H29C H 0.1296 0.5222 0.4035 0.072 Uiso 1 1 calc R
C30 C 0.0872(2) 0.08196(16) 0.49630(16) 0.0357(8) Uani 1 1 d .
C31 C 0.1519(2) 0.17165(18) 0.22776(14) 0.0395(9) Uani 1 1 d .
H31A H 0.1377 0.2105 0.2046 0.059 Uiso 1 1 calc R
H31B H 0.1091 0.1431 0.2320 0.059 Uiso 1 1 calc R
H31C H 0.1911 0.1488 0.2056 0.059 Uiso 1 1 calc R
C32 C 0.26054(19) 0.25627(17) 0.29874(16) 0.0380(9) Uani 1 1 d .
H32A H 0.3028 0.2366 0.2779 0.057 Uiso 1 1 calc R
H32B H 0.2752 0.2708 0.3400 0.057 Uiso 1 1 calc R
H32C H 0.2431 0.2934 0.2747 0.057 Uiso 1 1 calc R
C33 C 0.2178(2) 0.12001(16) 0.34497(17) 0.0404(9) Uani 1 1 d .
H33A H 0.1788 0.0873 0.3438 0.061 Uiso 1 1 calc R
H33B H 0.2302 0.1298 0.3880 0.061 Uiso 1 1 calc R
H33C H 0.2615 0.1034 0.3237 0.061 Uiso 1 1 calc R
C34 C 0.3101(3) 0.0288(2) 0.6898(2) 0.0756(15) Uani 1 1 d .
H34A H 0.2912 -0.0082 0.7140 0.091 Uiso 1 1 calc R
H34B H 0.3077 0.0683 0.7156 0.091 Uiso 1 1 calc R
C35 C 0.2665(3) 0.0374(2) 0.6321(3) 0.0822(17) Uani 1 1 d .
H35A H 0.2160 0.0205 0.6374 0.099 Uiso 1 1 calc R
H35B H 0.2638 0.0837 0.6205 0.099 Uiso 1 1 calc R
C36 C 0.3064(4) 0.0002(4) 0.5854(3) 0.147(3) Uani 1 1 d .
H36A H 0.2820 -0.0421 0.5787 0.176 Uiso 1 1 calc R
H36B H 0.3065 0.0241 0.5458 0.176 Uiso 1 1 calc R
C37 C 0.3802(3) -0.0097(3) 0.6062(3) 0.116(2) Uani 1 1 d .
H37A H 0.4149 0.0126 0.5781 0.139 Uiso 1 1 calc R
H37B H 0.3920 -0.0565 0.6059 0.139 Uiso 1 1 calc R
C38 C 0.3882(3) 0.0161(2) 0.6690(2) 0.0635(12) Uani 1 1 d .
H38A H 0.4173 0.0566 0.6689 0.076 Uiso 1 1 calc R
H38B H 0.4126 -0.0158 0.6963 0.076 Uiso 1 1 calc R

loop_
_atom_site_aniso_label
_atom_site_aniso_U_11
_atom_site_aniso_U_22
_atom_site_aniso_U_33
_atom_site_aniso_U_23
_atom_site_aniso_U_13
_atom_site_aniso_U_12
S1 0.0254(4) 0.0241(4) 0.0217(4) 0.0037(3) 0.0046(4) -0.0002(4)
Si1 0.0148(4) 0.0180(4) 0.0180(4) 0.0005(3) 0.0006(4) -0.0006(4)
F1 0.0759(17) 0.0279(11) 0.0560(13) -0.0025(10) -0.0104(13) 0.0136(11)
O1 0.0215(11) 0.0178(10) 0.0203(10) 0.0024(8) 0.0012(9) 0.0020(9)
N1 0.0181(13) 0.0163(12) 0.0170(12) -0.0009(10) 0.0000(11) 0.0003(11)
C1 0.0236(18) 0.0339(18) 0.0297(17) -0.0073(15) 0.0000(15) 0.0067(16)
Si2 0.0212(5) 0.0306(5) 0.0298(5) 0.0010(4) 0.0067(4) 0.0048(4)
F2 0.0819(18) 0.0459(13) 0.0448(12) 0.0283(10) 0.0058(12) -0.0024(12)
O2 0.0514(16) 0.0307(12) 0.0222(11) 0.0011(10) 0.0041(11) -0.0031(12)
N2 0.0135(13) 0.0214(13) 0.0218(13) 0.0001(11) -0.0002(11) -0.0018(11)
C2 0.0201(16) 0.0134(14) 0.0228(15) 0.0014(13) 0.0004(14) -0.0030(13)
F3 0.0378(13) 0.0496(13) 0.0779(16) 0.0229(12) -0.0130(12) 0.0062(11)
O3 0.0253(13) 0.0462(14) 0.0360(13) 0.0019(11) 0.0107(11) -0.0063(12)
C3 0.0216(17) 0.0195(15) 0.0222(16) -0.0026(13) 0.0074(14) 0.0008(13)
C4 0.0238(18) 0.0181(15) 0.0187(15) 0.0001(12) 0.0026(14) -0.0035(14)
C5 0.035(2) 0.0348(19) 0.0302(18) -0.0086(15) 0.0045(16) -0.0059(16)
C6 0.0160(16) 0.0217(16) 0.0194(15) -0.0046(13) -0.0021(13) 0.0004(13)
C7 0.0175(16) 0.0211(16) 0.0254(16) -0.0029(13) -0.0013(14) 0.0013(14)
C8 0.0282(19) 0.0250(17) 0.0313(18) -0.0085(15) -0.0016(15) -0.0028(15)
C9 0.033(2) 0.038(2) 0.0249(17) -0.0111(15) -0.0032(16) -0.0001(17)
C10 0.035(2) 0.0378(19) 0.0183(16) 0.0005(15) 0.0030(15) -0.0028(17)
C11 0.0253(17) 0.0277(17) 0.0230(16) -0.0015(14) 0.0000(14) 0.0001(15)
C12 0.044(2) 0.0291(18) 0.0220(16) 0.0023(14) 0.0002(16) -0.0092(17)
C13 0.052(3) 0.048(2) 0.0315(19) 0.0016(17) -0.0028(18) -0.023(2)
C14 0.061(3) 0.030(2) 0.061(3) 0.0112(19) 0.000(2) -0.001(2)
C15 0.0290(19) 0.0221(16) 0.0269(17) -0.0008(14) -0.0066(15) -0.0080(14)
C16 0.058(3) 0.0280(19) 0.042(2) 0.0012(16) -0.015(2) 0.0003(18)
C17 0.039(2) 0.048(2) 0.045(2) 0.0091(19) -0.0002(19) -0.0207(19)
C18 0.0198(17) 0.0245(16) 0.0229(16) -0.0043(14) -0.0016(14) -0.0063(14)
C19 0.0230(18) 0.0257(17) 0.0292(17) -0.0008(14) -0.0029(15) -0.0040(15)
C20 0.032(2) 0.0282(19) 0.054(2) 0.0054(17) -0.0029(19) -0.0102(17)
C21 0.025(2) 0.041(2) 0.070(3) 0.003(2) -0.013(2) -0.0166(18)
C22 0.0232(19) 0.041(2) 0.054(2) 0.0026(19) -0.0169(17) -0.0052(17)
C23 0.0215(17) 0.0301(18) 0.0302(18) -0.0019(15) -0.0079(15) -0.0032(15)
C24 0.0294(19) 0.0341(19) 0.0372(19) 0.0056(16) -0.0155(17) -0.0035(16)
C25 0.039(2) 0.044(2) 0.070(3) 0.010(2) -0.022(2) 0.0054(19)
C26 0.054(3) 0.063(3) 0.039(2) 0.012(2) -0.016(2) -0.009(2)
C27 0.0309(19) 0.0259(17) 0.041(2) 0.0092(16) -0.0055(17) -0.0076(16)
C28 0.051(2) 0.034(2) 0.042(2) 0.0062(17) -0.005(2) -0.0059(19)
C29 0.049(3) 0.044(2) 0.052(2) 0.0118(19) 0.001(2) 0.011(2)
C30 0.040(2) 0.0298(18) 0.037(2) 0.0085(17) -0.0005(18) -0.0005(18)
C31 0.033(2) 0.053(2) 0.0328(19) -0.0107(17) 0.0103(17) 0.0065(19)
C32 0.0290(19) 0.045(2) 0.040(2) 0.0062(17) 0.0102(17) -0.0004(18)
C33 0.036(2) 0.035(2) 0.050(2) 0.0025(18) 0.0089(18) 0.0111(18)
C34 0.072(4) 0.074(3) 0.080(3) -0.020(3) 0.033(3) -0.014(3)
C35 0.049(3) 0.047(3) 0.151(5) 0.010(3) -0.012(4) -0.011(2)
C36 0.077(5) 0.281(10) 0.083(4) -0.051(6) -0.004(4) 0.006(6)
C37 0.071(4) 0.167(6) 0.109(5) -0.087(5) 0.003(4) 0.010(4)
C38 0.064(3) 0.056(3) 0.070(3) -0.007(2) 0.000(3) 0.006(2)

loop_
_atom_type_symbol
_atom_type_description
_atom_type_scat_dispersion_real
_atom_type_scat_dispersion_imag
_atom_type_scat_source
C C 0.0033 0.0016 'International Tables Vol C Tables 4.2.6.8 and 6.1.1.4'
H H 0.0000 0.0000 'International Tables Vol C Tables 4.2.6.8 and 6.1.1.4'
N N 0.0061 0.0033 'International Tables Vol C Tables 4.2.6.8 and 6.1.1.4'
O O 0.0106 0.0060 'International Tables Vol C Tables 4.2.6.8 and 6.1.1.4'
F F 0.0171 0.0103 'International Tables Vol C Tables 4.2.6.8 and 6.1.1.4'
Si Si 0.0817 0.0704 'International Tables Vol C Tables 4.2.6.8 and 6.1.1.4'
S S 0.1246 0.1234 'International Tables Vol C Tables 4.2.6.8 and 6.1.1.4'

loop_
_geom_angle_atom_site_label_1
_geom_angle_atom_site_label_2
_geom_angle_atom_site_label_3
_geom_angle
O3 S1 O2 120.14(14)
O3 S1 O1 111.76(13)
O2 S1 O1 112.43(12)
O3 S1 C30 105.19(16)
O2 S1 C30 106.21(15)
O1 S1 C30 98.22(14)
N1 Si1 N2 105.59(11)
N1 Si1 O1 106.03(11)
N2 Si1 O1 104.56(10)
N1 Si1 Si2 117.40(9)
N2 Si1 Si2 120.26(9)
O1 Si1 Si2 101.24(7)
S1 O1 Si1 141.47(13)
C2 N1 C6 117.1(2)
C2 N1 Si1 118.79(18)
C6 N1 Si1 123.65(18)
C31 Si2 C32 110.20(16)
C31 Si2 C33 107.20(17)
C32 Si2 C33 111.55(17)
C31 Si2 Si1 111.94(12)
C32 Si2 Si1 109.50(12)
C33 Si2 Si1 106.38(12)
C4 N2 C18 117.3(2)
C4 N2 Si1 115.20(18)
C18 N2 Si1 127.06(19)
C1 C2 N1 121.9(3)
C1 C2 C3 120.4(3)
N1 C2 C3 117.8(3)
C4 C3 C2 129.0(3)
C3 C4 N2 121.2(3)
C3 C4 C5 121.2(3)
N2 C4 C5 117.5(3)
C11 C6 C7 120.9(3)
C11 C6 N1 119.5(2)
C7 C6 N1 119.6(2)
C8 C7 C6 118.3(3)
C8 C7 C15 118.7(3)
C6 C7 C15 122.9(3)
C9 C8 C7 121.6(3)
C8 C9 C10 119.4(3)
C9 C10 C11 121.4(3)
C10 C11 C6 118.3(3)
C10 C11 C12 118.1(3)
C6 C11 C12 123.6(3)
C11 C12 C14 110.2(3)
C11 C12 C13 111.5(3)
C14 C12 C13 110.1(3)
C7 C15 C17 111.6(3)
C7 C15 C16 111.6(3)
C17 C15 C16 110.2(3)
C23 C18 C19 121.1(3)
C23 C18 N2 120.6(3)
C19 C18 N2 118.2(3)
C20 C19 C18 117.9(3)
C20 C19 C27 118.4(3)
C18 C19 C27 123.7(3)
C21 C20 C19 121.8(3)
C20 C21 C22 119.7(3)
C21 C22 C23 121.7(3)
C22 C23 C18 117.7(3)
C22 C23 C24 117.9(3)
C18 C23 C24 124.4(3)
C23 C24 C26 110.7(3)
C23 C24 C25 112.0(3)
C26 C24 C25 109.7(3)
C19 C27 C28 111.5(3)
C19 C27 C29 111.5(3)
C28 C27 C29 109.7(3)
F1 C30 F2 108.8(3)
F1 C30 F3 108.4(3)
F2 C30 F3 108.5(3)
F1 C30 S1 111.3(2)
F2 C30 S1 108.7(2)
F3 C30 S1 111.2(2)
C35 C34 C38 105.6(4)
C36 C35 C34 104.8(4)
C37 C36 C35 108.7(5)
C36 C37 C38 109.5(5)
C37 C38 C34 104.2(4)

loop_
_geom_bond_atom_site_label_1
_geom_bond_atom_site_label_2
_geom_bond_distance
S1 O3 1.412(2)
S1 O2 1.413(2)
S1 O1 1.527(2)
S1 C30 1.828(3)
Si1 N1 1.717(2)
Si1 N2 1.722(2)
Si1 O1 1.7682(19)
Si1 Si2 2.3725(12)
F1 C30 1.315(4)
N1 C2 1.420(4)
N1 C6 1.462(3)
C1 C2 1.362(4)
Si2 C31 1.862(3)
Si2 C32 1.862(3)
Si2 C33 1.871(3)
F2 C30 1.320(4)
N2 C4 1.423(4)
N2 C18 1.460(4)
C2 C3 1.440(4)
F3 C30 1.322(4)
C3 C4 1.354(4)
C4 C5 1.481(4)
C6 C11 1.399(4)
C6 C7 1.403(4)
C7 C8 1.390(4)
C7 C15 1.511(4)
C8 C9 1.374(4)
C9 C10 1.382(4)
C10 C11 1.392(4)
C11 C12 1.519(4)
C12 C14 1.525(5)
C12 C13 1.526(5)
C15 C17 1.529(4)
C15 C16 1.531(4)
C18 C23 1.401(4)
C18 C19 1.407(4)
C19 C20 1.393(4)
C19 C27 1.512(4)
C20 C21 1.364(5)
C21 C22 1.373(5)
C22 C23 1.397(4)
C23 C24 1.511(4)
C24 C26 1.534(5)
C24 C25 1.534(5)
C27 C28 1.519(4)
C27 C29 1.531(5)
C34 C35 1.491(7)
C34 C38 1.513(6)
C35 C36 1.463(7)
C36 C37 1.431(7)
C37 C38 1.469(6)
